data_1543568
loop_
_publ_author_name
'Su, Yuanting'
'Wang, Xingyong'
'Wang, Lei'
'Zhang, Zaichao'
'Wang, Xinping'
'Song, You'
'Power, Philip P.'

_publ_section_title
;
 Thermally controlling the singlet--triplet energy gap of a diradical in
 the solid state
;
_journal_issue 10
_journal_name_full 'Chem. Sci.'
_journal_page_first 6514
_journal_paper_doi 10.1039/C6SC01825D
_journal_volume 7
_journal_year 2016
_chemical_formula_moiety 'C46 H40 N2, 2(C16 Al F36 O4)'
_chemical_formula_sum 'C78 H40 Al2 F72 N2 O8'
_chemical_formula_weight 2555.08
_chemical_name_systematic
; 
 ? 
;
_space_group_IT_number 14
_symmetry_cell_setting monoclinic
_symmetry_space_group_name_Hall '-P 2ybc'
_symmetry_space_group_name_H-M 'P 1 21/c 1'
_atom_sites_solution_hydrogens geom
_atom_sites_solution_primary direct
_atom_sites_solution_secondary difmap
_audit_creation_method SHELXL-97
_audit_update_record
;
2015-10-09 deposited with the CCDC.
2016-06-28 downloaded from the CCDC.
;
_cell_angle_alpha 90.00
_cell_angle_beta 111.7830(15)
_cell_angle_gamma 90.00
_cell_formula_units_Z 2
_cell_length_a 17.4037(17)
_cell_length_b 14.1343(13)
_cell_length_c 20.914(2)
_cell_measurement_reflns_used 7515
_cell_measurement_temperature 200(2)
_cell_measurement_theta_max 21.83
_cell_measurement_theta_min 2.40
_cell_volume 4777.3(8)
_computing_cell_refinement 'Bruker SAINT'
_computing_data_collection 'Bruker APEX2'
_computing_data_reduction 'Bruker SAINT'
_computing_molecular_graphics 'Bruker SHELXTL'
_computing_publication_material 'Bruker SHELXTL'
_computing_structure_refinement 'SHELXL-97 (Sheldrick, 2008)'
_computing_structure_solution 'SHELXS-97 (Sheldrick, 2008)'
_diffrn_ambient_temperature 200(2)
_diffrn_measured_fraction_theta_full 0.990
_diffrn_measured_fraction_theta_max 0.990
_diffrn_measurement_device_type 'APEX2 CCD detector'
_diffrn_radiation_monochromator graphite
_diffrn_radiation_source 'fine-focus sealed tube'
_diffrn_radiation_type MoK\a
_diffrn_radiation_wavelength 0.71073
_diffrn_reflns_av_R_equivalents 0.0393
_diffrn_reflns_av_sigmaI/netI 0.0387
_diffrn_reflns_limit_h_max 22
_diffrn_reflns_limit_h_min -22
_diffrn_reflns_limit_k_max 17
_diffrn_reflns_limit_k_min -18
_diffrn_reflns_limit_l_max 26
_diffrn_reflns_limit_l_min -27
_diffrn_reflns_number 42936
_diffrn_reflns_theta_full 27.64
_diffrn_reflns_theta_max 27.64
_diffrn_reflns_theta_min 1.78
_exptl_absorpt_coefficient_mu 0.226
_exptl_absorpt_correction_T_max 0.9354
_exptl_absorpt_correction_T_min 0.9192
_exptl_absorpt_correction_type multi-scan
_exptl_absorpt_process_details 'SADABS (Bruker, 2011)'
_exptl_crystal_colour blue-green
_exptl_crystal_density_diffrn 1.776
_exptl_crystal_density_method 'not measured'
_exptl_crystal_description block
_exptl_crystal_F_000 2520
_exptl_crystal_size_max 0.38
_exptl_crystal_size_mid 0.35
_exptl_crystal_size_min 0.30
_refine_diff_density_max 0.807
_refine_diff_density_min -0.497
_refine_diff_density_rms 0.071
_refine_ls_extinction_method none
_refine_ls_goodness_of_fit_ref 1.052
_refine_ls_hydrogen_treatment constr
_refine_ls_matrix_type full
_refine_ls_number_parameters 1246
_refine_ls_number_reflns 11027
_refine_ls_number_restraints 2366
_refine_ls_restrained_S_all 1.266
_refine_ls_R_factor_all 0.1298
_refine_ls_R_factor_gt 0.0905
_refine_ls_shift/su_max 0.008
_refine_ls_shift/su_mean 0.001
_refine_ls_structure_factor_coef Fsqd
_refine_ls_weighting_details 'calc w=1/[\s^2^(Fo^2^)+(0.0798P)^2^+8.2056P] where P=(Fo^2^+2Fc^2^)/3'
_refine_ls_weighting_scheme calc
_refine_ls_wR_factor_gt 0.2169
_refine_ls_wR_factor_ref 0.2438
_reflns_number_gt 6880
_reflns_number_total 11027
_reflns_threshold_expression >2sigma(I)
_cod_data_source_file c6sc01825d2.cif
_cod_data_source_block 1
_cod_depositor_comments
;
The following automatic conversions were performed:

'_symmetry_cell_setting' value 'Monoclinic' changed to 'monoclinic'
according to
/usr/data/users/saulius/crontab/automatic-downloads/rss-feeds/RSC/lib/dictionaries/cif_core.dic
dictionary named 'cif_core.dic' version 2.4.2 from 2011-04-26.

Automatic conversion script
Id: cif_fix_values 4268 2015-11-12 08:31:59Z antanas 

 Adding full bibliography for 1543568--1543569.cif.
;
_cod_original_cell_volume 4777.2(8)
_cod_original_sg_symbol_Hall '-P 2ybc  '
_cod_original_sg_symbol_H-M 'P2(1)/c  '
_cod_database_code 1543568

loop_
_symmetry_equiv_pos_as_xyz
'x, y, z'
'-x, y+1/2, -z+1/2'
'-x, -y, -z'
'x, -y-1/2, z-1/2'

loop_
_atom_site_label
_atom_site_type_symbol
_atom_site_fract_x
_atom_site_fract_y
_atom_site_fract_z
_atom_site_U_iso_or_equiv
_atom_site_adp_type
_atom_site_occupancy
_atom_site_symmetry_multiplicity
_atom_site_calc_flag
_atom_site_refinement_flags
_atom_site_disorder_assembly
_atom_site_disorder_group
Al1 Al 0.2405(3) 0.2056(5) 0.2452(3) 0.0293(15) Uani 0.596(4) 1 d PDU A 1
O1 O 0.1864(7) 0.1157(7) 0.1933(5) 0.063(2) Uani 0.596(4) 1 d PDU A 1
C1 C 0.1630(5) 0.0649(6) 0.1367(5) 0.055(3) Uani 0.596(4) 1 d PDU A 1
C2 C 0.1139(6) 0.1275(8) 0.0731(5) 0.088(3) Uani 0.596(4) 1 d PDU A 1
C3 C 0.1072(6) -0.0182(7) 0.1423(6) 0.089(3) Uani 0.596(4) 1 d PDU A 1
C4 C 0.2379(7) 0.0189(7) 0.1243(6) 0.099(3) Uani 0.596(4) 1 d PDU A 1
F1 F 0.0678(11) 0.0664(13) 0.0224(6) 0.196(9) Uani 0.596(4) 1 d PDU A 1
F2 F 0.0620(7) 0.1838(9) 0.0914(9) 0.134(4) Uani 0.596(4) 1 d PDU A 1
F3 F 0.1617(6) 0.1805(6) 0.0531(4) 0.106(3) Uani 0.596(4) 1 d PDU A 1
F4 F 0.1068(8) -0.0867(8) 0.0942(7) 0.137(5) Uani 0.596(4) 1 d PDU A 1
F5 F 0.1407(8) -0.0598(6) 0.2033(6) 0.114(3) Uani 0.596(4) 1 d PDU A 1
F6 F 0.0341(4) 0.0111(6) 0.1322(4) 0.110(2) Uani 0.596(4) 1 d PDU A 1
F7 F 0.2050(12) -0.0125(14) 0.0596(9) 0.248(8) Uani 0.596(4) 1 d PDU A 1
F8 F 0.2932(9) 0.0792(14) 0.1267(11) 0.205(8) Uani 0.596(4) 1 d PDU A 1
F9 F 0.2708(6) -0.0483(6) 0.1661(7) 0.161(5) Uani 0.596(4) 1 d PDU A 1
O2 O 0.1844(5) 0.2495(7) 0.2907(5) 0.059(2) Uani 0.596(4) 1 d PDU A 1
C5 C 0.1127(5) 0.2648(7) 0.2992(4) 0.057(3) Uani 0.596(4) 1 d PDU A 1
C6 C 0.0638(7) 0.3489(9) 0.2578(6) 0.099(4) Uani 0.596(4) 1 d PDU A 1
C7 C 0.0547(5) 0.1770(8) 0.2779(5) 0.072(3) Uani 0.596(4) 1 d PDU A 1
C8 C 0.1345(7) 0.2831(9) 0.3774(6) 0.091(4) Uani 0.596(4) 1 d PDU A 1
F10 F -0.0132(5) 0.3526(8) 0.2564(6) 0.136(4) Uani 0.596(4) 1 d PDU A 1
F11 F 0.0585(10) 0.3485(12) 0.1939(5) 0.142(6) Uani 0.596(4) 1 d PDU A 1
F12 F 0.1018(8) 0.4296(7) 0.2880(7) 0.145(4) Uani 0.596(4) 1 d PDU A 1
F13 F -0.0022(4) 0.1777(8) 0.3081(4) 0.105(3) Uani 0.596(4) 1 d PDU A 1
F14 F 0.0963(4) 0.0976(5) 0.2947(4) 0.093(2) Uani 0.596(4) 1 d PDU A 1
F15 F 0.0129(5) 0.1760(7) 0.2107(3) 0.098(3) Uani 0.596(4) 1 d PDU A 1
F16 F 0.0724(5) 0.3225(8) 0.3895(4) 0.124(3) Uani 0.596(4) 1 d PDU A 1
F17 F 0.2002(5) 0.3451(6) 0.4016(5) 0.092(2) Uani 0.596(4) 1 d PDU A 1
F18 F 0.1586(10) 0.1985(9) 0.4102(7) 0.151(6) Uani 0.596(4) 1 d PDU A 1
O3 O 0.2593(6) 0.2906(6) 0.1953(5) 0.063(3) Uani 0.596(4) 1 d PDU A 1
C9 C 0.3049(5) 0.3610(6) 0.1833(4) 0.055(2) Uani 0.596(4) 1 d PDU A 1
C10 C 0.3532(8) 0.4199(9) 0.2429(6) 0.118(5) Uani 0.596(4) 1 d PDU A 1
C11 C 0.2451(7) 0.4234(7) 0.1246(5) 0.098(3) Uani 0.596(4) 1 d PDU A 1
C12 C 0.3645(7) 0.3142(8) 0.1540(7) 0.110(4) Uani 0.596(4) 1 d PDU A 1
F19 F 0.3850(12) 0.4971(8) 0.2256(9) 0.162(7) Uani 0.596(4) 1 d PDU A 1
F20 F 0.3162(10) 0.4381(12) 0.2838(7) 0.197(7) Uani 0.596(4) 1 d PDU A 1
F21 F 0.4263(7) 0.3609(10) 0.2791(6) 0.183(7) Uani 0.596(4) 1 d PDU A 1
F22 F 0.2897(9) 0.4807(8) 0.0994(5) 0.156(4) Uani 0.596(4) 1 d PDU A 1
F23 F 0.1904(8) 0.3775(8) 0.0779(6) 0.183(6) Uani 0.596(4) 1 d PDU A 1
F24 F 0.2060(8) 0.4839(9) 0.1543(8) 0.189(6) Uani 0.596(4) 1 d PDU A 1
F25 F 0.4224(6) 0.3729(8) 0.1516(6) 0.158(4) Uani 0.596(4) 1 d PDU A 1
F26 F 0.3993(6) 0.2380(6) 0.1878(6) 0.131(3) Uani 0.596(4) 1 d PDU A 1
F27 F 0.3155(9) 0.2863(9) 0.0866(6) 0.167(5) Uani 0.596(4) 1 d PDU A 1
O4 O 0.3316(6) 0.1657(8) 0.3041(6) 0.078(3) Uani 0.596(4) 1 d PDU A 1
C13 C 0.3797(5) 0.1152(6) 0.3582(5) 0.061(3) Uani 0.596(4) 1 d PDU A 1
C14 C 0.4588(7) 0.0911(11) 0.3478(7) 0.142(4) Uani 0.596(4) 1 d PDU A 1
C15 C 0.3384(8) 0.0280(8) 0.3718(7) 0.134(5) Uani 0.596(4) 1 d PDU A 1
C16 C 0.4071(8) 0.1758(9) 0.4245(6) 0.129(5) Uani 0.596(4) 1 d PDU A 1
F28 F 0.5129(6) 0.0481(11) 0.3912(7) 0.221(7) Uani 0.596(4) 1 d PDU A 1
F29 F 0.4488(8) 0.0658(12) 0.2922(6) 0.190(5) Uani 0.596(4) 1 d PDU A 1
F30 F 0.4982(9) 0.1598(13) 0.3458(11) 0.226(7) Uani 0.596(4) 1 d PDU A 1
F31 F 0.3900(10) -0.0320(9) 0.4121(9) 0.252(9) Uani 0.596(4) 1 d PDU A 1
F32 F 0.2863(10) 0.0595(13) 0.4030(10) 0.222(7) Uani 0.596(4) 1 d PDU A 1
F33 F 0.2948(9) -0.0189(8) 0.3156(6) 0.187(7) Uani 0.596(4) 1 d PDU A 1
F34 F 0.4565(10) 0.1280(12) 0.4772(6) 0.204(7) Uani 0.596(4) 1 d PDU A 1
F35 F 0.4515(11) 0.2488(11) 0.4126(9) 0.219(8) Uani 0.596(4) 1 d PDU A 1
F36 F 0.3466(9) 0.2120(11) 0.4367(8) 0.204(8) Uani 0.596(4) 1 d PDU A 1
Al1' Al 0.2402(7) 0.2048(9) 0.2441(6) 0.054(4) Uani 0.404(4) 1 d PDU A 2
O1' O 0.1994(11) 0.1189(11) 0.1844(7) 0.084(5) Uani 0.404(4) 1 d PDU A 2
C1' C 0.1606(8) 0.0672(9) 0.1274(7) 0.070(5) Uani 0.404(4) 1 d PDU A 2
C2' C 0.0811(9) 0.1161(12) 0.0815(9) 0.114(6) Uani 0.404(4) 1 d PDU A 2
C3' C 0.1452(10) -0.0304(10) 0.1508(9) 0.119(6) Uani 0.404(4) 1 d PDU A 2
C4' C 0.2261(9) 0.0662(11) 0.0924(8) 0.116(6) Uani 0.404(4) 1 d PDU A 2
F1' F 0.0608(14) 0.0932(18) 0.0141(8) 0.140(7) Uani 0.404(4) 1 d PDU A 2
F2' F 0.0885(13) 0.2102(11) 0.0890(13) 0.170(10) Uani 0.404(4) 1 d PDU A 2
F3' F 0.0182(8) 0.0853(14) 0.1014(11) 0.226(8) Uani 0.404(4) 1 d PDU A 2
F4' F 0.0864(13) -0.0788(13) 0.1034(12) 0.190(11) Uani 0.404(4) 1 d PDU A 2
F5' F 0.1207(16) -0.0200(15) 0.2051(11) 0.192(10) Uani 0.404(4) 1 d PDU A 2
F6' F 0.2177(11) -0.0767(10) 0.1710(12) 0.217(10) Uani 0.404(4) 1 d PDU A 2
F7' F 0.2258(9) -0.0059(13) 0.0585(9) 0.152(6) Uani 0.404(4) 1 d PDU A 2
F8' F 0.3003(6) 0.0810(10) 0.1427(9) 0.101(5) Uani 0.404(4) 1 d PDU A 2
F9' F 0.2099(12) 0.1429(13) 0.0546(9) 0.188(9) Uani 0.404(4) 1 d PDU A 2
O2' O 0.1631(7) 0.2403(12) 0.2702(7) 0.073(4) Uani 0.404(4) 1 d PDU A 2
C5' C 0.1143(7) 0.2848(9) 0.2962(6) 0.065(4) Uani 0.404(4) 1 d PDU A 2
C6' C 0.0905(9) 0.3811(10) 0.2560(8) 0.087(5) Uani 0.404(4) 1 d PDU A 2
C7' C 0.0348(8) 0.2276(11) 0.2838(8) 0.111(6) Uani 0.404(4) 1 d PDU A 2
C8' C 0.1537(10) 0.3067(11) 0.3732(7) 0.103(6) Uani 0.404(4) 1 d PDU A 2
F10' F 0.0200(9) 0.4130(12) 0.2566(9) 0.133(5) Uani 0.404(4) 1 d PDU A 2
F11' F 0.0820(12) 0.3639(13) 0.1920(7) 0.096(5) Uani 0.404(4) 1 d PDU A 2
F12' F 0.1502(9) 0.4435(9) 0.2837(9) 0.119(5) Uani 0.404(4) 1 d PDU A 2
F13' F -0.0072(8) 0.2623(16) 0.3209(9) 0.177(7) Uani 0.404(4) 1 d PDU A 2
F14' F 0.0537(11) 0.1389(9) 0.3049(9) 0.140(7) Uani 0.404(4) 1 d PDU A 2
F15' F -0.0135(8) 0.2289(13) 0.2173(7) 0.154(7) Uani 0.404(4) 1 d PDU A 2
F16' F 0.1150(12) 0.3798(11) 0.3898(8) 0.170(7) Uani 0.404(4) 1 d PDU A 2
F17' F 0.2338(8) 0.3276(13) 0.3881(8) 0.151(7) Uani 0.404(4) 1 d PDU A 2
F18' F 0.1501(13) 0.2271(11) 0.4111(7) 0.097(5) Uani 0.404(4) 1 d PDU A 2
O3' O 0.2729(11) 0.2943(10) 0.2065(9) 0.083(5) Uani 0.404(4) 1 d PDU A 2
C9' C 0.2994(7) 0.3726(9) 0.1873(6) 0.068(4) Uani 0.404(4) 1 d PDU A 2
C10' C 0.3670(10) 0.4174(11) 0.2481(7) 0.122(7) Uani 0.404(4) 1 d PDU A 2
C11' C 0.2246(9) 0.4433(10) 0.1635(8) 0.132(7) Uani 0.404(4) 1 d PDU A 2
C12' C 0.3268(9) 0.3594(10) 0.1273(7) 0.110(5) Uani 0.404(4) 1 d PDU A 2
F19' F 0.3705(14) 0.5085(9) 0.2442(9) 0.124(8) Uani 0.404(4) 1 d PDU A 2
F20' F 0.3511(9) 0.3939(8) 0.3052(5) 0.092(4) Uani 0.404(4) 1 d PDU A 2
F21' F 0.4376(8) 0.3694(16) 0.2503(10) 0.184(8) Uani 0.404(4) 1 d PDU A 2
F22' F 0.2388(12) 0.5125(10) 0.1250(8) 0.153(7) Uani 0.404(4) 1 d PDU A 2
F23' F 0.1573(7) 0.3982(10) 0.1228(7) 0.144(6) Uani 0.404(4) 1 d PDU A 2
F24' F 0.2199(10) 0.4747(7) 0.2231(8) 0.142(5) Uani 0.404(4) 1 d PDU A 2
F25' F 0.3702(12) 0.4359(12) 0.1208(9) 0.167(6) Uani 0.404(4) 1 d PDU A 2
F26' F 0.3779(10) 0.2829(12) 0.1381(9) 0.136(6) Uani 0.404(4) 1 d PDU A 2
F27' F 0.2600(10) 0.3528(11) 0.0689(5) 0.120(5) Uani 0.404(4) 1 d PDU A 2
O4' O 0.3210(9) 0.1632(12) 0.3107(7) 0.087(5) Uani 0.404(4) 1 d PDU A 2
C13' C 0.3782(8) 0.1129(8) 0.3594(7) 0.087(5) Uani 0.404(4) 1 d PDU A 2
C14' C 0.3965(10) 0.0215(11) 0.3355(8) 0.136(5) Uani 0.404(4) 1 d PDU A 2
C15' C 0.3296(9) 0.0861(11) 0.4097(8) 0.127(7) Uani 0.404(4) 1 d PDU A 2
C16' C 0.4481(8) 0.1726(11) 0.4037(8) 0.119(6) Uani 0.404(4) 1 d PDU A 2
F28' F 0.4534(12) -0.0239(12) 0.3740(10) 0.218(8) Uani 0.404(4) 1 d PDU A 2
F29' F 0.4026(13) 0.0033(15) 0.2820(8) 0.190(7) Uani 0.404(4) 1 d PDU A 2
F30' F 0.3421(10) -0.0371(9) 0.3274(11) 0.175(7) Uani 0.404(4) 1 d PDU A 2
F31' F 0.3640(8) 0.0123(11) 0.4455(7) 0.146(6) Uani 0.404(4) 1 d PDU A 2
F32' F 0.2531(5) 0.0599(9) 0.3649(7) 0.116(5) Uani 0.404(4) 1 d PDU A 2
F33' F 0.3269(12) 0.1544(13) 0.4455(8) 0.162(8) Uani 0.404(4) 1 d PDU A 2
F34' F 0.4913(10) 0.1340(16) 0.4637(8) 0.191(11) Uani 0.404(4) 1 d PDU A 2
F35' F 0.4142(13) 0.2556(12) 0.4190(11) 0.166(8) Uani 0.404(4) 1 d PDU A 2
F36' F 0.4984(9) 0.2033(14) 0.3752(8) 0.155(7) Uani 0.404(4) 1 d PDU A 2
C17 C 0.9502(2) 0.0630(3) 0.5215(2) 0.0398(8) Uani 1 1 d . . .
C18 C 0.9662(3) -0.0296(3) 0.5461(3) 0.0628(14) Uani 1 1 d . . .
H18 H 0.9433 -0.0514 0.5781 0.075 Uiso 1 1 calc R . .
C19 C 1.0143(3) -0.0903(3) 0.5254(3) 0.0638(14) Uani 1 1 d . . .
H19 H 1.0235 -0.1526 0.5436 0.077 Uiso 1 1 calc R . .
C20 C 0.7913(2) 0.2444(3) 0.57983(19) 0.0378(8) Uani 1 1 d . . .
C21 C 0.8149(3) 0.1544(3) 0.6115(2) 0.0486(10) Uani 1 1 d . . .
H21 H 0.7955 0.1342 0.6462 0.058 Uiso 1 1 calc R . .
C22 C 0.8653(3) 0.0974(3) 0.5921(2) 0.0494(10) Uani 1 1 d . . .
H22 H 0.8788 0.0365 0.6123 0.059 Uiso 1 1 calc R . .
C23 C 0.8985(2) 0.1259(3) 0.5426(2) 0.0395(8) Uani 1 1 d . . .
C24 C 0.8781(2) 0.2177(3) 0.5151(2) 0.0441(9) Uani 1 1 d . . .
H24 H 0.9018 0.2403 0.4838 0.053 Uiso 1 1 calc R . .
C25 C 0.8255(2) 0.2751(3) 0.5320(2) 0.0426(9) Uani 1 1 d . . .
H25 H 0.8119 0.3359 0.5115 0.051 Uiso 1 1 calc R . .
C26 C 0.6874(2) 0.3698(3) 0.54944(19) 0.0372(8) Uani 1 1 d . . .
C27 C 0.6838(3) 0.4598(3) 0.5731(2) 0.0511(10) Uani 1 1 d . . .
H27 H 0.7149 0.4759 0.6196 0.061 Uiso 1 1 calc R . .
C28 C 0.6346(3) 0.5262(3) 0.5286(3) 0.0580(12) Uani 1 1 d . . .
H28 H 0.6329 0.5887 0.5447 0.070 Uiso 1 1 calc R . .
C29 C 0.5877(3) 0.5042(3) 0.4609(2) 0.0518(11) Uani 1 1 d . . .
C30 C 0.5911(3) 0.4128(4) 0.4390(2) 0.0560(11) Uani 1 1 d . . .
H30 H 0.5584 0.3957 0.3929 0.067 Uiso 1 1 calc R . .
C31 C 0.6413(3) 0.3457(3) 0.4828(2) 0.0471(10) Uani 1 1 d . . .
H31 H 0.6437 0.2833 0.4668 0.057 Uiso 1 1 calc R . .
C32 C 0.5335(3) 0.5778(4) 0.4128(3) 0.0792(18) Uani 1 1 d . . .
H32A H 0.4769 0.5719 0.4116 0.119 Uiso 1 1 calc R . .
H32B H 0.5336 0.5682 0.3664 0.119 Uiso 1 1 calc R . .
H32C H 0.5548 0.6411 0.4292 0.119 Uiso 1 1 calc R . .
C33 C 0.7240(2) 0.2883(3) 0.6592(2) 0.0397(8) Uani 1 1 d . . .
C34 C 0.7904(3) 0.2930(4) 0.7210(2) 0.0573(12) Uani 1 1 d . . .
H34 H 0.8451 0.3007 0.7222 0.069 Uiso 1 1 calc R . .
C35 C 0.7753(4) 0.2863(4) 0.7812(2) 0.0699(15) Uani 1 1 d . . .
H35 H 0.8206 0.2903 0.8240 0.084 Uiso 1 1 calc R . .
C36 C 0.6972(3) 0.2742(3) 0.7812(2) 0.0595(13) Uani 1 1 d . . .
C37 C 0.6323(3) 0.2686(4) 0.7190(3) 0.0589(12) Uani 1 1 d . . .
H37 H 0.5779 0.2596 0.7182 0.071 Uiso 1 1 calc R . .
C38 C 0.6444(3) 0.2757(3) 0.6575(2) 0.0498(10) Uani 1 1 d . . .
H38 H 0.5988 0.2721 0.6149 0.060 Uiso 1 1 calc R . .
C39 C 0.6825(5) 0.2681(5) 0.8479(3) 0.088(2) Uani 1 1 d . . .
H39A H 0.7004 0.2061 0.8691 0.131 Uiso 1 1 calc R . .
H39B H 0.6234 0.2765 0.8385 0.131 Uiso 1 1 calc R . .
H39C H 0.7140 0.3179 0.8794 0.131 Uiso 1 1 calc R . .
N1 N 0.73667(19) 0.2997(2) 0.59593(16) 0.0371(7) Uani 1 1 d . . .

loop_
_atom_site_aniso_label
_atom_site_aniso_U_11
_atom_site_aniso_U_22
_atom_site_aniso_U_33
_atom_site_aniso_U_23
_atom_site_aniso_U_13
_atom_site_aniso_U_12
Al1 0.025(3) 0.029(3) 0.037(3) 0.001(3) 0.016(2) 0.003(3)
O1 0.083(5) 0.052(4) 0.062(4) -0.018(3) 0.034(4) -0.021(4)
C1 0.060(5) 0.048(5) 0.063(5) -0.026(4) 0.030(4) -0.019(4)
C2 0.088(7) 0.098(7) 0.076(6) -0.002(5) 0.027(5) -0.049(6)
C3 0.073(7) 0.085(7) 0.095(7) -0.006(6) 0.015(6) -0.027(6)
C4 0.113(7) 0.060(6) 0.147(9) -0.046(6) 0.077(7) -0.032(6)
F1 0.222(14) 0.221(15) 0.073(7) 0.013(8) -0.028(8) -0.147(11)
F2 0.082(6) 0.110(8) 0.195(10) 0.050(8) 0.034(6) 0.024(6)
F3 0.153(8) 0.108(6) 0.067(4) -0.004(4) 0.051(5) -0.049(6)
F4 0.138(9) 0.086(7) 0.194(10) -0.083(7) 0.069(8) -0.045(6)
F5 0.141(8) 0.058(4) 0.138(7) 0.019(4) 0.046(6) -0.019(5)
F6 0.067(4) 0.130(7) 0.142(6) 0.015(5) 0.050(4) -0.029(4)
F7 0.308(18) 0.220(15) 0.282(16) -0.130(13) 0.186(14) -0.018(14)
F8 0.152(13) 0.234(17) 0.268(17) -0.039(14) 0.123(12) -0.010(12)
F9 0.109(7) 0.074(6) 0.305(14) -0.031(7) 0.082(8) 0.021(5)
O2 0.054(4) 0.068(4) 0.066(5) -0.018(4) 0.036(4) -0.001(3)
C5 0.042(4) 0.083(5) 0.051(5) -0.006(4) 0.024(4) 0.010(4)
C6 0.095(8) 0.105(9) 0.100(8) 0.011(7) 0.038(7) 0.037(7)
C7 0.049(5) 0.098(8) 0.075(6) -0.001(6) 0.027(5) -0.007(6)
C8 0.070(6) 0.130(9) 0.071(7) -0.004(7) 0.024(5) -0.003(7)
F10 0.077(5) 0.153(9) 0.154(8) 0.000(8) 0.017(5) 0.057(6)
F11 0.152(12) 0.181(11) 0.073(6) 0.046(6) 0.020(6) 0.012(9)
F12 0.168(12) 0.081(7) 0.182(10) -0.009(6) 0.059(10) 0.031(8)
F13 0.060(4) 0.174(9) 0.100(5) -0.007(5) 0.050(4) -0.021(5)
F14 0.077(4) 0.076(5) 0.127(5) 0.005(4) 0.039(4) -0.015(3)
F15 0.066(4) 0.161(8) 0.059(4) -0.025(4) 0.013(3) -0.007(4)
F16 0.097(5) 0.210(10) 0.086(5) -0.046(6) 0.060(4) 0.006(6)
F17 0.075(5) 0.113(6) 0.084(5) -0.035(4) 0.024(4) -0.006(4)
F18 0.126(9) 0.168(11) 0.108(8) 0.051(7) -0.013(7) -0.033(8)
O3 0.061(4) 0.065(5) 0.061(4) 0.011(4) 0.020(4) -0.015(4)
C9 0.073(5) 0.036(4) 0.061(5) -0.005(4) 0.032(4) -0.018(4)
C10 0.148(9) 0.092(8) 0.090(8) -0.007(7) 0.016(8) -0.036(8)
C11 0.131(8) 0.081(7) 0.083(7) 0.020(6) 0.041(6) -0.006(6)
C12 0.110(9) 0.084(9) 0.168(11) 0.007(8) 0.089(8) 0.000(7)
F19 0.189(11) 0.073(7) 0.201(13) -0.045(7) 0.047(9) -0.060(7)
F20 0.242(15) 0.209(15) 0.164(12) -0.109(10) 0.102(11) -0.002(12)
F21 0.117(9) 0.229(11) 0.122(9) 0.047(8) -0.047(7) -0.080(8)
F22 0.199(11) 0.127(8) 0.149(8) 0.077(6) 0.072(8) -0.013(8)
F23 0.175(12) 0.139(9) 0.134(9) 0.037(8) -0.061(9) -0.022(9)
F24 0.163(10) 0.146(11) 0.245(15) 0.059(11) 0.061(10) 0.079(9)
F25 0.146(8) 0.159(9) 0.232(11) 0.024(8) 0.142(8) -0.034(7)
F26 0.136(7) 0.107(6) 0.177(9) 0.007(6) 0.090(7) 0.043(5)
F27 0.208(12) 0.197(11) 0.117(8) -0.065(8) 0.084(8) -0.036(9)
O4 0.044(4) 0.085(6) 0.092(6) 0.031(5) 0.012(4) 0.008(4)
C13 0.033(4) 0.048(4) 0.088(5) 0.020(4) 0.006(4) 0.006(4)
C14 0.087(7) 0.178(10) 0.168(9) 0.009(9) 0.055(7) 0.031(7)
C15 0.121(8) 0.093(8) 0.156(9) 0.035(7) 0.015(8) 0.008(7)
C16 0.118(9) 0.131(9) 0.110(9) -0.011(8) 0.010(8) 0.029(9)
F28 0.094(7) 0.249(15) 0.263(13) -0.032(12) 0.002(8) 0.111(8)
F29 0.169(10) 0.258(12) 0.154(8) -0.082(8) 0.074(7) 0.056(8)
F30 0.121(9) 0.260(17) 0.334(17) 0.038(14) 0.127(11) -0.020(10)
F31 0.229(15) 0.131(10) 0.297(17) 0.132(11) -0.015(13) -0.011(10)
F32 0.194(14) 0.228(14) 0.263(16) 0.083(13) 0.107(12) 0.020(12)
F33 0.194(12) 0.088(8) 0.196(11) 0.034(7) -0.024(10) -0.059(8)
F34 0.228(16) 0.241(14) 0.091(7) 0.021(8) 0.000(9) 0.068(13)
F35 0.196(13) 0.176(12) 0.219(14) 0.006(11) 0.000(11) -0.128(11)
F36 0.188(13) 0.185(14) 0.197(13) -0.081(11) 0.024(11) 0.062(11)
Al1' 0.049(6) 0.048(7) 0.061(7) -0.004(6) 0.016(5) -0.005(6)
O1' 0.110(9) 0.070(8) 0.065(7) -0.027(6) 0.025(7) -0.008(7)
C1' 0.073(7) 0.059(7) 0.082(7) -0.019(7) 0.032(6) -0.022(7)
C2' 0.099(10) 0.109(10) 0.123(10) -0.009(10) 0.028(10) -0.021(10)
C3' 0.115(11) 0.092(10) 0.125(10) -0.011(9) 0.017(10) -0.039(9)
C4' 0.122(10) 0.096(10) 0.138(11) -0.039(9) 0.058(9) -0.035(10)
F1' 0.151(13) 0.153(13) 0.082(11) 0.016(9) 0.004(9) -0.062(10)
F2' 0.148(17) 0.127(13) 0.177(15) 0.050(12) -0.008(14) 0.014(12)
F3' 0.102(10) 0.201(17) 0.35(2) 0.007(17) 0.063(13) 0.019(12)
F4' 0.151(15) 0.117(14) 0.229(18) 0.020(13) -0.013(13) -0.107(12)
F5' 0.188(17) 0.193(19) 0.212(17) 0.063(15) 0.094(14) -0.064(15)
F6' 0.204(19) 0.078(10) 0.31(2) 0.026(11) 0.026(19) 0.025(12)
F7' 0.131(8) 0.163(11) 0.232(13) -0.156(10) 0.150(9) -0.093(8)
F8' 0.052(6) 0.109(9) 0.162(10) -0.081(8) 0.063(6) -0.041(6)
F9' 0.23(2) 0.24(2) 0.132(12) 0.015(13) 0.108(14) -0.045(16)
O2' 0.058(6) 0.089(7) 0.084(8) -0.026(6) 0.039(6) 0.009(6)
C5' 0.051(7) 0.092(8) 0.061(7) -0.008(6) 0.031(6) 0.008(6)
C6' 0.085(10) 0.094(11) 0.088(10) 0.006(9) 0.037(8) 0.027(9)
C7' 0.087(10) 0.131(11) 0.101(9) 0.005(10) 0.018(9) -0.006(9)
C8' 0.088(10) 0.140(11) 0.080(9) -0.028(9) 0.031(8) 0.014(10)
F10' 0.099(10) 0.157(13) 0.139(10) 0.023(11) 0.039(9) 0.068(9)
F11' 0.102(9) 0.111(9) 0.085(9) 0.017(7) 0.046(7) 0.028(8)
F12' 0.114(10) 0.066(6) 0.152(11) 0.000(6) 0.021(9) -0.002(7)
F13' 0.083(8) 0.27(2) 0.209(15) 0.005(16) 0.094(9) 0.010(11)
F14' 0.136(13) 0.099(11) 0.151(13) 0.026(9) 0.011(12) -0.036(10)
F15' 0.082(9) 0.203(17) 0.128(11) 0.006(11) -0.020(8) -0.027(10)
F16' 0.217(16) 0.168(14) 0.124(10) -0.054(10) 0.064(11) 0.043(12)
F17' 0.092(10) 0.181(13) 0.125(12) -0.070(10) -0.024(8) 0.005(10)
F18' 0.129(11) 0.125(10) 0.041(6) 0.015(6) 0.036(7) 0.025(8)
O3' 0.079(8) 0.079(8) 0.089(8) 0.027(7) 0.029(7) -0.029(6)
C9' 0.089(7) 0.058(7) 0.066(7) -0.003(6) 0.040(6) -0.012(7)
C10' 0.143(11) 0.107(10) 0.093(10) -0.022(10) 0.018(10) -0.036(10)
C11' 0.135(13) 0.103(12) 0.150(13) 0.038(12) 0.042(12) 0.016(11)
C12' 0.135(10) 0.090(9) 0.119(9) -0.009(8) 0.065(8) -0.028(8)
F19' 0.168(14) 0.036(5) 0.112(9) -0.031(6) -0.015(10) -0.013(7)
F20' 0.136(10) 0.084(7) 0.047(4) -0.012(4) 0.023(5) -0.002(6)
F21' 0.066(7) 0.30(2) 0.190(17) 0.068(14) 0.054(9) 0.037(10)
F22' 0.179(15) 0.094(9) 0.142(12) 0.061(8) 0.009(10) -0.007(9)
F23' 0.101(9) 0.134(10) 0.123(10) -0.014(9) -0.043(8) 0.008(7)
F24' 0.225(14) 0.067(6) 0.172(12) 0.008(7) 0.117(12) 0.065(8)
F25' 0.184(15) 0.162(14) 0.201(14) 0.031(11) 0.126(13) -0.052(12)
F26' 0.144(11) 0.153(13) 0.130(11) -0.051(10) 0.071(10) 0.033(10)
F27' 0.145(11) 0.151(12) 0.058(6) -0.006(7) 0.030(7) -0.057(10)
O4' 0.067(8) 0.092(8) 0.076(7) 0.030(7) -0.003(6) 0.017(7)
C13' 0.058(8) 0.081(8) 0.106(8) 0.017(8) 0.012(7) 0.008(8)
C14' 0.121(9) 0.122(9) 0.150(9) -0.019(9) 0.034(8) 0.054(8)
C15' 0.109(11) 0.115(11) 0.133(11) 0.043(10) 0.016(10) 0.006(10)
C16' 0.082(9) 0.116(9) 0.134(10) 0.007(9) 0.010(9) -0.008(9)
F28' 0.220(18) 0.124(12) 0.31(2) 0.064(13) 0.104(16) 0.130(12)
F29' 0.175(14) 0.235(16) 0.162(11) -0.080(11) 0.064(11) 0.054(12)
F30' 0.174(13) 0.053(6) 0.214(13) -0.034(8) -0.027(11) 0.035(8)
F31' 0.112(8) 0.173(14) 0.160(11) 0.121(10) 0.059(8) 0.043(9)
F32' 0.046(4) 0.118(9) 0.167(11) 0.088(9) 0.019(6) -0.008(5)
F33' 0.186(14) 0.22(2) 0.113(10) 0.032(12) 0.095(10) 0.015(15)
F34' 0.103(10) 0.229(16) 0.141(15) 0.066(13) -0.071(10) -0.058(11)
F35' 0.181(16) 0.139(12) 0.187(13) -0.101(11) 0.078(12) 0.025(11)
F36' 0.096(9) 0.215(16) 0.161(12) -0.070(11) 0.055(8) -0.100(10)
C17 0.0351(18) 0.042(2) 0.046(2) 0.0004(17) 0.0194(17) 0.0061(16)
C18 0.081(3) 0.051(3) 0.084(3) 0.016(2) 0.063(3) 0.019(2)
C19 0.083(3) 0.045(2) 0.090(4) 0.021(2) 0.063(3) 0.024(2)
C20 0.0342(18) 0.040(2) 0.041(2) 0.0003(16) 0.0164(16) 0.0070(15)
C21 0.056(2) 0.047(2) 0.057(3) 0.0101(19) 0.036(2) 0.0133(19)
C22 0.054(2) 0.045(2) 0.060(3) 0.0111(19) 0.034(2) 0.0152(19)
C23 0.0361(18) 0.041(2) 0.045(2) 0.0001(16) 0.0189(17) 0.0044(16)
C24 0.044(2) 0.044(2) 0.052(2) 0.0064(18) 0.0266(19) 0.0081(17)
C25 0.044(2) 0.039(2) 0.050(2) 0.0072(17) 0.0238(18) 0.0100(16)
C26 0.0357(18) 0.039(2) 0.040(2) 0.0022(15) 0.0174(16) 0.0077(15)
C27 0.064(3) 0.044(2) 0.045(2) -0.0035(18) 0.020(2) 0.009(2)
C28 0.071(3) 0.038(2) 0.069(3) 0.004(2) 0.032(3) 0.012(2)
C29 0.042(2) 0.054(3) 0.065(3) 0.020(2) 0.026(2) 0.0097(19)
C30 0.048(2) 0.064(3) 0.048(2) 0.007(2) 0.009(2) 0.006(2)
C31 0.047(2) 0.048(2) 0.044(2) -0.0055(18) 0.0138(18) 0.0061(18)
C32 0.061(3) 0.081(4) 0.098(4) 0.045(3) 0.032(3) 0.024(3)
C33 0.043(2) 0.039(2) 0.042(2) 0.0043(16) 0.0215(17) 0.0121(16)
C34 0.047(2) 0.081(3) 0.043(2) 0.004(2) 0.015(2) 0.013(2)
C35 0.077(3) 0.090(4) 0.039(2) 0.009(2) 0.017(2) 0.023(3)
C36 0.082(3) 0.054(3) 0.056(3) 0.018(2) 0.041(3) 0.028(2)
C37 0.062(3) 0.062(3) 0.069(3) 0.017(2) 0.043(3) 0.017(2)
C38 0.046(2) 0.056(3) 0.051(2) 0.007(2) 0.023(2) 0.0089(19)
C39 0.132(6) 0.088(4) 0.066(3) 0.026(3) 0.063(4) 0.033(4)
N1 0.0362(15) 0.0412(17) 0.0364(16) -0.0002(13) 0.0165(13) 0.0073(13)

loop_
_atom_type_symbol
_atom_type_description
_atom_type_scat_dispersion_real
_atom_type_scat_dispersion_imag
_atom_type_scat_source
C C 0.0033 0.0016 'International Tables Vol C Tables 4.2.6.8 and 6.1.1.4'
H H 0.0000 0.0000 'International Tables Vol C Tables 4.2.6.8 and 6.1.1.4'
N N 0.0061 0.0033 'International Tables Vol C Tables 4.2.6.8 and 6.1.1.4'
O O 0.0106 0.0060 'International Tables Vol C Tables 4.2.6.8 and 6.1.1.4'
F F 0.0171 0.0103 'International Tables Vol C Tables 4.2.6.8 and 6.1.1.4'
Al Al 0.0645 0.0514 'International Tables Vol C Tables 4.2.6.8 and 6.1.1.4'

loop_
_geom_angle_atom_site_label_1
_geom_angle_atom_site_label_2
_geom_angle_atom_site_label_3
_geom_angle
_geom_angle_site_symmetry_1
_geom_angle_site_symmetry_3
O3 Al1 O4 109.7(5) . .
O3 Al1 O1 108.8(5) . .
O4 Al1 O1 111.1(6) . .
O3 Al1 O2 111.4(5) . .
O4 Al1 O2 106.7(6) . .
O1 Al1 O2 109.2(5) . .
C1 O1 Al1 153.1(9) . .
O1 C1 C3 109.8(8) . .
O1 C1 C2 110.3(8) . .
C3 C1 C2 109.4(7) . .
O1 C1 C4 112.2(8) . .
C3 C1 C4 106.3(7) . .
C2 C1 C4 108.8(8) . .
F3 C2 F2 108.9(10) . .
F3 C2 F1 112.0(10) . .
F2 C2 F1 109.1(11) . .
F3 C2 C1 112.8(8) . .
F2 C2 C1 107.7(9) . .
F1 C2 C1 106.3(10) . .
F6 C3 F5 110.9(10) . .
F6 C3 F4 111.6(9) . .
F5 C3 F4 105.6(10) . .
F6 C3 C1 110.7(8) . .
F5 C3 C1 110.0(8) . .
F4 C3 C1 107.8(9) . .
F8 C4 F9 109.4(12) . .
F8 C4 F7 107.2(12) . .
F9 C4 F7 111.2(11) . .
F8 C4 C1 112.4(10) . .
F9 C4 C1 112.8(9) . .
F7 C4 C1 103.7(10) . .
C5 O2 Al1 151.9(8) . .
O2 C5 C6 113.6(8) . .
O2 C5 C7 111.6(8) . .
C6 C5 C7 107.0(7) . .
O2 C5 C8 106.8(7) . .
C6 C5 C8 109.4(8) . .
C7 C5 C8 108.2(7) . .
F11 C6 F10 106.8(10) . .
F11 C6 F12 108.6(12) . .
F10 C6 F12 106.9(10) . .
F11 C6 C5 112.9(10) . .
F10 C6 C5 112.7(9) . .
F12 C6 C5 108.6(9) . .
F14 C7 F15 107.9(9) . .
F14 C7 F13 107.8(9) . .
F15 C7 F13 106.6(7) . .
F14 C7 C5 111.8(7) . .
F15 C7 C5 110.8(8) . .
F13 C7 C5 111.7(8) . .
F16 C8 F18 113.2(11) . .
F16 C8 F17 106.7(9) . .
F18 C8 F17 108.3(10) . .
F16 C8 C5 111.9(8) . .
F18 C8 C5 107.0(9) . .
F17 C8 C5 109.7(9) . .
C9 O3 Al1 153.2(9) . .
O3 C9 C10 116.7(8) . .
O3 C9 C12 106.6(8) . .
C10 C9 C12 108.8(8) . .
O3 C9 C11 107.3(7) . .
C10 C9 C11 110.6(8) . .
C12 C9 C11 106.4(7) . .
F20 C10 F19 112.4(11) . .
F20 C10 F21 108.9(11) . .
F19 C10 F21 103.8(11) . .
F20 C10 C9 114.1(11) . .
F19 C10 C9 113.4(10) . .
F21 C10 C9 103.2(9) . .
F23 C11 F22 112.4(10) . .
F23 C11 F24 108.1(12) . .
F22 C11 F24 104.8(10) . .
F23 C11 C9 114.4(9) . .
F22 C11 C9 109.5(9) . .
F24 C11 C9 107.1(8) . .
F26 C12 F25 109.3(10) . .
F26 C12 F27 107.3(11) . .
F25 C12 F27 109.0(10) . .
F26 C12 C9 112.7(9) . .
F25 C12 C9 112.5(10) . .
F27 C12 C9 105.8(9) . .
C13 O4 Al1 155.7(9) . .
O4 C13 C15 113.8(8) . .
O4 C13 C14 108.4(8) . .
C15 C13 C14 111.6(8) . .
O4 C13 C16 110.5(8) . .
C15 C13 C16 107.1(8) . .
C14 C13 C16 105.0(8) . .
F29 C14 F30 95.1(14) . .
F29 C14 F28 112.4(13) . .
F30 C14 F28 98.0(12) . .
F29 C14 C13 114.0(11) . .
F30 C14 C13 112.8(12) . .
F28 C14 C13 120.4(11) . .
F31 C15 F33 106.3(11) . .
F31 C15 F32 108.8(13) . .
F33 C15 F32 108.9(12) . .
F31 C15 C13 113.3(11) . .
F33 C15 C13 113.7(10) . .
F32 C15 C13 105.7(10) . .
F36 C16 F34 111.8(13) . .
F36 C16 F35 107.3(13) . .
F34 C16 F35 107.8(12) . .
F36 C16 C13 113.4(10) . .
F34 C16 C13 111.0(11) . .
F35 C16 C13 105.2(10) . .
C14 F29 F30 43.2(8) . .
C14 F30 F29 41.8(8) . .
O4' Al1' O3' 108.9(9) . .
O4' Al1' O1' 110.7(9) . .
O3' Al1' O1' 108.2(9) . .
O4' Al1' O2' 110.9(9) . .
O3' Al1' O2' 111.7(9) . .
O1' Al1' O2' 106.4(9) . .
C1' O1' Al1' 167.2(15) . .
O1' C1' C3' 107.3(11) . .
O1' C1' C2' 110.5(11) . .
C3' C1' C2' 112.7(10) . .
O1' C1' C4' 101.9(10) . .
C3' C1' C4' 112.8(10) . .
C2' C1' C4' 110.9(10) . .
F2' C2' F1' 109.7(14) . .
F2' C2' F3' 109.3(14) . .
F1' C2' F3' 107.9(13) . .
F2' C2' C1' 110.5(12) . .
F1' C2' C1' 111.8(13) . .
F3' C2' C1' 107.6(11) . .
F4' C3' F6' 111.1(14) . .
F4' C3' F5' 106.7(13) . .
F6' C3' F5' 109.8(14) . .
F4' C3' C1' 114.1(13) . .
F6' C3' C1' 106.6(11) . .
F5' C3' C1' 108.5(12) . .
F7' C4' F9' 112.4(15) . .
F7' C4' F8' 112.0(13) . .
F9' C4' F8' 105.8(13) . .
F7' C4' C1' 115.2(12) . .
F9' C4' C1' 104.1(11) . .
F8' C4' C1' 106.7(10) . .
C5' O2' Al1' 166.9(13) . .
O2' C5' C8' 115.0(10) . .
O2' C5' C7' 110.8(10) . .
C8' C5' C7' 108.0(9) . .
O2' C5' C6' 105.8(10) . .
C8' C5' C6' 108.3(9) . .
C7' C5' C6' 108.8(9) . .
F10' C6' F11' 108.8(12) . .
F10' C6' F12' 110.6(13) . .
F11' C6' F12' 110.1(13) . .
F10' C6' C5' 110.7(11) . .
F11' C6' C5' 107.0(11) . .
F12' C6' C5' 109.5(10) . .
F14' C7' F15' 110.0(13) . .
F14' C7' F13' 105.9(13) . .
F15' C7' F13' 109.4(12) . .
F14' C7' C5' 110.1(11) . .
F15' C7' C5' 110.4(11) . .
F13' C7' C5' 111.0(12) . .
F17' C8' F16' 110.3(13) . .
F17' C8' F18' 108.0(13) . .
F16' C8' F18' 109.9(12) . .
F17' C8' C5' 108.1(11) . .
F16' C8' C5' 110.7(11) . .
F18' C8' C5' 109.8(11) . .
C9' O3' Al1' 169.6(15) . .
O3' C9' C12' 113.8(11) . .
O3' C9' C10' 110.2(11) . .
C12' C9' C10' 111.2(10) . .
O3' C9' C11' 106.8(11) . .
C12' C9' C11' 107.2(9) . .
C10' C9' C11' 107.1(9) . .
F19' C10' F20' 109.2(13) . .
F19' C10' F21' 115.2(14) . .
F20' C10' F21' 108.5(12) . .
F19' C10' C9' 113.8(12) . .
F20' C10' C9' 106.7(11) . .
F21' C10' C9' 103.0(11) . .
F23' C11' F22' 106.2(12) . .
F23' C11' F24' 114.0(13) . .
F22' C11' F24' 113.6(13) . .
F23' C11' C9' 109.2(11) . .
F22' C11' C9' 109.8(12) . .
F24' C11' C9' 104.1(10) . .
F27' C12' F25' 106.9(12) . .
F27' C12' F26' 112.8(13) . .
F25' C12' F26' 107.3(13) . .
F27' C12' C9' 109.3(11) . .
F25' C12' C9' 110.2(11) . .
F26' C12' C9' 110.3(11) . .
C13' O4' Al1' 168.3(15) . .
O4' C13' C14' 113.9(12) . .
O4' C13' C16' 112.2(11) . .
C14' C13' C16' 118.9(11) . .
O4' C13' C15' 101.5(10) . .
C14' C13' C15' 104.3(10) . .
C16' C13' C15' 103.4(9) . .
F29' C14' F28' 100.1(13) . .
F29' C14' F30' 93.3(14) . .
F28' C14' F30' 97.8(15) . .
F29' C14' C13' 128.2(15) . .
F28' C14' C13' 118.1(13) . .
F30' C14' C13' 113.0(12) . .
F33' C15' F31' 113.2(14) . .
F33' C15' F32' 112.4(14) . .
F31' C15' F32' 107.6(12) . .
F33' C15' C13' 110.9(12) . .
F31' C15' C13' 108.9(11) . .
F32' C15' C13' 103.3(10) . .
F36' C16' F34' 109.3(13) . .
F36' C16' F35' 103.7(13) . .
F34' C16' F35' 105.5(13) . .
F36' C16' C13' 116.0(12) . .
F34' C16' C13' 113.8(12) . .
F35' C16' C13' 107.5(11) . .
C14' F29' F30' 44.0(9) . .
C14' F30' F29' 42.7(8) . .
C19 C17 C18 116.0(4) 3_756 .
C19 C17 C23 122.3(4) 3_756 .
C18 C17 C23 121.7(4) . .
C19 C18 C17 122.0(4) . .
C19 C18 H18 119.0 . .
C17 C18 H18 119.0 . .
C18 C19 C17 122.0(4) . 3_756
C18 C19 H19 119.0 . .
C17 C19 H19 119.0 3_756 .
N1 C20 C25 121.0(3) . .
N1 C20 C21 120.2(3) . .
C25 C20 C21 118.8(3) . .
C22 C21 C20 119.8(4) . .
C22 C21 H21 120.1 . .
C20 C21 H21 120.1 . .
C21 C22 C23 122.2(4) . .
C21 C22 H22 118.9 . .
C23 C22 H22 118.9 . .
C24 C23 C22 116.7(3) . .
C24 C23 C17 122.1(3) . .
C22 C23 C17 121.1(4) . .
C25 C24 C23 122.3(4) . .
C25 C24 H24 118.9 . .
C23 C24 H24 118.9 . .
C24 C25 C20 120.1(4) . .
C24 C25 H25 120.0 . .
C20 C25 H25 120.0 . .
C31 C26 C27 120.5(4) . .
C31 C26 N1 119.8(3) . .
C27 C26 N1 119.6(4) . .
C26 C27 C28 119.3(4) . .
C26 C27 H27 120.4 . .
C28 C27 H27 120.4 . .
C27 C28 C29 121.5(4) . .
C27 C28 H28 119.2 . .
C29 C28 H28 119.2 . .
C30 C29 C28 118.0(4) . .
C30 C29 C32 121.2(5) . .
C28 C29 C32 120.8(5) . .
C29 C30 C31 121.2(4) . .
C29 C30 H30 119.4 . .
C31 C30 H30 119.4 . .
C26 C31 C30 119.5(4) . .
C26 C31 H31 120.2 . .
C30 C31 H31 120.2 . .
C29 C32 H32A 109.5 . .
C29 C32 H32B 109.5 . .
H32A C32 H32B 109.5 . .
C29 C32 H32C 109.5 . .
H32A C32 H32C 109.5 . .
H32B C32 H32C 109.5 . .
C34 C33 C38 120.8(4) . .
C34 C33 N1 119.9(4) . .
C38 C33 N1 119.2(4) . .
C35 C34 C33 118.4(4) . .
C35 C34 H34 120.8 . .
C33 C34 H34 120.8 . .
C36 C35 C34 122.2(5) . .
C36 C35 H35 118.9 . .
C34 C35 H35 118.9 . .
C35 C36 C37 118.2(4) . .
C35 C36 C39 121.1(5) . .
C37 C36 C39 120.7(5) . .
C36 C37 C38 121.5(4) . .
C36 C37 H37 119.2 . .
C38 C37 H37 119.2 . .
C37 C38 C33 118.8(4) . .
C37 C38 H38 120.6 . .
C33 C38 H38 120.6 . .
C36 C39 H39A 109.5 . .
C36 C39 H39B 109.5 . .
H39A C39 H39B 109.5 . .
C36 C39 H39C 109.5 . .
H39A C39 H39C 109.5 . .
H39B C39 H39C 109.5 . .
C20 N1 C26 121.7(3) . .
C20 N1 C33 121.6(3) . .
C26 N1 C33 116.6(3) . .

loop_
_geom_bond_atom_site_label_1
_geom_bond_atom_site_label_2
_geom_bond_distance
_geom_bond_site_symmetry_2
Al1 O3 1.702(7) .
Al1 O4 1.704(8) .
Al1 O1 1.708(8) .
Al1 O2 1.712(7) .
O1 C1 1.313(9) .
C1 C3 1.556(12) .
C1 C2 1.561(12) .
C1 C4 1.562(12) .
C2 F3 1.299(10) .
C2 F2 1.360(13) .
C2 F1 1.372(12) .
C3 F6 1.279(11) .
C3 F5 1.328(12) .
C3 F4 1.393(12) .
C4 F8 1.272(13) .
C4 F9 1.274(12) .
C4 F7 1.334(14) .
O2 C5 1.343(9) .
C5 C6 1.529(12) .
C5 C7 1.556(12) .
C5 C8 1.558(12) .
C6 F11 1.305(12) .
C6 F10 1.332(12) .
C6 F12 1.351(13) .
C7 F14 1.311(11) .
C7 F15 1.322(10) .
C7 F13 1.358(10) .
C8 F16 1.322(11) .
C8 F18 1.365(12) .
C8 F17 1.379(12) .
O3 C9 1.352(9) .
C9 C10 1.474(12) .
C9 C12 1.537(13) .
C9 C11 1.555(12) .
C10 F20 1.274(13) .
C10 F19 1.332(13) .
C10 F21 1.473(13) .
C11 F23 1.261(12) .
C11 F22 1.358(12) .
C11 F24 1.375(13) .
C12 F26 1.308(13) .
C12 F25 1.320(12) .
C12 F27 1.406(13) .
O4 C13 1.338(9) .
C13 C15 1.505(13) .
C13 C14 1.510(12) .
C13 C16 1.546(13) .
C14 F29 1.166(13) .
C14 F30 1.198(14) .
C14 F28 1.203(12) .
C15 F31 1.293(13) .
C15 F33 1.318(14) .
C15 F32 1.373(14) .
C16 F36 1.280(14) .
C16 F34 1.307(12) .
C16 F35 1.366(14) .
F29 F30 1.744(17) .
Al1' O4' 1.676(12) .
Al1' O3' 1.696(12) .
Al1' O1' 1.697(13) .
Al1' O2' 1.700(12) .
O1' C1' 1.347(14) .
C1' C3' 1.522(15) .
C1' C2' 1.526(15) .
C1' C4' 1.567(15) .
C2' F2' 1.340(15) .
C2' F1' 1.358(15) .
C2' F3' 1.379(15) .
C3' F4' 1.321(14) .
C3' F6' 1.343(15) .
C3' F5' 1.360(15) .
C4' F7' 1.240(14) .
C4' F9' 1.310(15) .
C4' F8' 1.346(15) .
O2' C5' 1.326(12) .
C5' C8' 1.529(14) .
C5' C7' 1.539(15) .
C5' C6' 1.573(15) .
C6' F10' 1.311(13) .
C6' F11' 1.314(14) .
C6' F12' 1.322(14) .
C7' F14' 1.329(14) .
C7' F15' 1.331(14) .
C7' F13' 1.341(14) .
C8' F17' 1.344(14) .
C8' F16' 1.348(14) .
C8' F18' 1.392(14) .
O3' C9' 1.317(13) .
C9' C12' 1.510(15) .
C9' C10' 1.515(15) .
C9' C11' 1.568(15) .
C10' F19' 1.294(14) .
C10' F20' 1.362(14) .
C10' F21' 1.391(15) .
C11' F23' 1.328(15) .
C11' F22' 1.347(14) .
C11' F24' 1.355(15) .
C12' F27' 1.341(14) .
C12' F25' 1.353(14) .
C12' F26' 1.363(14) .
O4' C13' 1.336(13) .
C13' C14' 1.462(15) .
C13' C16' 1.488(15) .
C13' C15' 1.620(16) .
C14' F29' 1.191(14) .
C14' F28' 1.204(15) .
C14' F30' 1.221(16) .
C15' F33' 1.233(15) .
C15' F31' 1.293(15) .
C15' F32' 1.364(15) .
C16' F36' 1.302(15) .
C16' F34' 1.319(14) .
C16' F35' 1.402(15) .
F29' F30' 1.754(19) .
C17 C19 1.393(6) 3_756
C17 C18 1.398(6) .
C17 C23 1.446(5) .
C18 C19 1.374(6) .
C18 H18 0.9500 .
C19 C17 1.393(6) 3_756
C19 H19 0.9500 .
C20 N1 1.366(4) .
C20 C25 1.409(5) .
C20 C21 1.423(6) .
C21 C22 1.360(5) .
C21 H21 0.9500 .
C22 C23 1.417(5) .
C22 H22 0.9500 .
C23 C24 1.410(6) .
C24 C25 1.364(5) .
C24 H24 0.9500 .
C25 H25 0.9500 .
C26 C31 1.369(6) .
C26 C27 1.374(6) .
C26 N1 1.429(5) .
C27 C28 1.374(6) .
C27 H27 0.9500 .
C28 C29 1.382(7) .
C28 H28 0.9500 .
C29 C30 1.379(7) .
C29 C32 1.510(6) .
C30 C31 1.381(6) .
C30 H30 0.9500 .
C31 H31 0.9500 .
C32 H32A 0.9800 .
C32 H32B 0.9800 .
C32 H32C 0.9800 .
C33 C34 1.380(6) .
C33 C38 1.384(6) .
C33 N1 1.430(5) .
C34 C35 1.379(7) .
C34 H34 0.9500 .
C35 C36 1.371(8) .
C35 H35 0.9500 .
C36 C37 1.372(7) .
C36 C39 1.511(6) .
C37 C38 1.381(6) .
C37 H37 0.9500 .
C38 H38 0.9500 .
C39 H39A 0.9800 .
C39 H39B 0.9800 .
C39 H39C 0.9800 .
